data_7007742
loop_
_publ_author_name
'Al-Rasbi, Nawal K'
'Sabatini, Cristiana'
'Barigelletti, Francesco'
'Ward, Michael D.'

_publ_section_title
;
 Red-shifted luminescence from naphthalene-containing ligands due to
 pi-stacking in self-assembled coordination cages.
;
_journal_issue 40
_journal_name_full 'Dalton transactions (Cambridge, England : 2003)'
_journal_page_first 4769
_journal_page_last 4772
_journal_paper_doi 10.1039/b609809f
_journal_year 2006
_chemical_formula_sum 'C28 H22 Cl4 N6 Zn2'
_chemical_formula_weight 715.06
_chemical_name_systematic
;
?
;
_space_group_IT_number 2
_symmetry_cell_setting triclinic
_symmetry_space_group_name_Hall '-P 1'
_symmetry_space_group_name_H-M 'P -1'
_atom_sites_solution_hydrogens geom
_atom_sites_solution_primary direct
_atom_sites_solution_secondary difmap
_audit_creation_method SHELXL-97
_cell_angle_alpha 102.39(3)
_cell_angle_beta 99.86(3)
_cell_angle_gamma 106.23(3)
_cell_formula_units_Z 2
_cell_length_a 9.2200(18)
_cell_length_b 13.857(3)
_cell_length_c 13.940(3)
_cell_measurement_reflns_used 7601
_cell_measurement_temperature 100(2)
_cell_measurement_theta_max 54.812
_cell_measurement_theta_min 4.749
_cell_volume 1618.6(8)
_computing_cell_refinement 'Bruker XSCANS'
_computing_data_collection 'Bruker XSCANS'
_computing_data_reduction 'Bruker SHELXTL'
_computing_molecular_graphics 'Bruker SHELXTL'
_computing_publication_material 'Bruker SHELXTL'
_computing_structure_refinement 'SHELXL-97 (Sheldrick, 1997)'
_computing_structure_solution 'SHELXS-97 (Sheldrick, 1990)'
_diffrn_ambient_temperature 100(2)
_diffrn_detector_area_resol_mean 100
_diffrn_measured_fraction_theta_full 0.981
_diffrn_measured_fraction_theta_max 0.981
_diffrn_measurement_device_type 'Bruker smart1000'
_diffrn_measurement_method '\w scans'
_diffrn_radiation_monochromator graphite
_diffrn_radiation_source 'fine-focus sealed tube'
_diffrn_radiation_type MoK\a
_diffrn_radiation_wavelength 0.71073
_diffrn_reflns_av_R_equivalents 0.0267
_diffrn_reflns_av_sigmaI/netI 0.0216
_diffrn_reflns_limit_h_max 12
_diffrn_reflns_limit_h_min -11
_diffrn_reflns_limit_k_max 18
_diffrn_reflns_limit_k_min -16
_diffrn_reflns_limit_l_max 17
_diffrn_reflns_limit_l_min -17
_diffrn_reflns_number 37853
_diffrn_reflns_theta_full 27.70
_diffrn_reflns_theta_max 27.70
_diffrn_reflns_theta_min 1.54
_diffrn_standards_decay_% 0
_diffrn_standards_number 0
_exptl_absorpt_coefficient_mu 1.839
_exptl_absorpt_correction_T_max 0.8233
_exptl_absorpt_correction_T_min 0.5266
_exptl_absorpt_correction_type multi-scan
_exptl_absorpt_process_details sadabs
_exptl_crystal_colour colourless
_exptl_crystal_density_diffrn 1.467
_exptl_crystal_density_method 'not measured'
_exptl_crystal_description block
_exptl_crystal_F_000 720
_exptl_crystal_size_max 0.40
_exptl_crystal_size_mid 0.19
_exptl_crystal_size_min 0.11
_refine_diff_density_max 0.349
_refine_diff_density_min -0.276
_refine_diff_density_rms 0.053
_refine_ls_extinction_method none
_refine_ls_goodness_of_fit_ref 1.034
_refine_ls_hydrogen_treatment constr
_refine_ls_matrix_type full
_refine_ls_number_parameters 362
_refine_ls_number_reflns 7437
_refine_ls_number_restraints 0
_refine_ls_restrained_S_all 1.034
_refine_ls_R_factor_all 0.0307
_refine_ls_R_factor_gt 0.0242
_refine_ls_shift/su_max 0.003
_refine_ls_shift/su_mean 0.000
_refine_ls_structure_factor_coef Fsqd
_refine_ls_weighting_details 'calc w=1/[\s^2^(Fo^2^)+(0.0352P)^2^+0.2647P] where P=(Fo^2^+2Fc^2^)/3'
_refine_ls_weighting_scheme calc
_refine_ls_wR_factor_gt 0.0611
_refine_ls_wR_factor_ref 0.0631
_reflns_number_gt 6303
_reflns_number_total 7437
_reflns_threshold_expression >2sigma(I)
_cod_data_source_file b609809f.txt
_cod_data_source_block imw605m
_cod_depositor_comments
;
The following automatic conversions were performed:
'_symmetry_cell_setting' value 'Triclinic' changed to 'triclinic'
according to '/home/saulius/struct/CIF-dictionaries/cif_core.dic'
dictionary named 'cif_core.dic' version 2.4.1 from 2010-06-29.

Automatic conversion script
Id: cif_fix_enum 1527 2010-12-29 10:47:43Z saulius 
;
_cod_original_cell_volume 1618.6(6)
_cod_original_sg_symbol_H-M P-1
_cod_database_code 7007742

loop_
_symmetry_equiv_pos_as_xyz
'x, y, z'
'-x, -y, -z'

loop_
_atom_site_label
_atom_site_type_symbol
_atom_site_fract_x
_atom_site_fract_y
_atom_site_fract_z
_atom_site_U_iso_or_equiv
_atom_site_adp_type
_atom_site_occupancy
_atom_site_symmetry_multiplicity
_atom_site_calc_flag
_atom_site_refinement_flags
_atom_site_disorder_assembly
_atom_site_disorder_group
Zn1 Zn 0.71517(2) -0.151295(14) 0.788638(14) 0.02477(6) Uani 1 1 d . . .
Zn2 Zn 1.00927(2) 0.393791(14) 0.718051(15) 0.02477(6) Uani 1 1 d . . .
Cl1 Cl 0.53733(5) -0.13515(4) 0.87432(3) 0.03739(11) Uani 1 1 d . . .
Cl2 Cl 0.63808(5) -0.24376(3) 0.62696(3) 0.03347(10) Uani 1 1 d . . .
Cl3 Cl 1.02954(6) 0.41262(4) 0.88345(4) 0.04233(12) Uani 1 1 d . . .
Cl4 Cl 1.12731(5) 0.29300(3) 0.64354(4) 0.03586(10) Uani 1 1 d . . .
N1 N 0.90106(16) -0.19040(11) 0.85335(10) 0.0253(3) Uani 1 1 d . . .
N2 N 0.88937(15) -0.00854(10) 0.82894(10) 0.0221(3) Uani 1 1 d . . .
N3 N 0.91007(15) 0.09162(10) 0.83028(10) 0.0225(3) Uani 1 1 d . . .
N4 N 0.64023(15) 0.33972(10) 0.66222(11) 0.0239(3) Uani 1 1 d . . .
N5 N 0.78784(15) 0.39246(10) 0.66327(10) 0.0226(3) Uani 1 1 d . . .
N6 N 1.05772(15) 0.52747(10) 0.66904(11) 0.0258(3) Uani 1 1 d . . .
C1 C 0.8996(2) -0.28518(14) 0.86015(13) 0.0315(4) Uani 1 1 d . . .
H1 H 0.8039 -0.3416 0.8356 0.038 Uiso 1 1 calc R . .
C2 C 1.0318(2) -0.30402(15) 0.90151(14) 0.0349(4) Uani 1 1 d . . .
H2 H 1.0278 -0.3722 0.9058 0.042 Uiso 1 1 calc R . .
C3 C 1.1708(2) -0.22167(16) 0.93677(15) 0.0376(4) Uani 1 1 d . . .
H3 H 1.2636 -0.2329 0.9658 0.045 Uiso 1 1 calc R . .
C4 C 1.1746(2) -0.12330(15) 0.92980(14) 0.0319(4) Uani 1 1 d . . .
H4 H 1.2693 -0.0660 0.9534 0.038 Uiso 1 1 calc R . .
C5 C 1.03709(18) -0.11034(13) 0.88753(11) 0.0230(3) Uani 1 1 d . . .
C6 C 1.02721(18) -0.00982(13) 0.87623(11) 0.0221(3) Uani 1 1 d . . .
C7 C 1.13740(19) 0.09034(13) 0.90798(12) 0.0264(3) Uani 1 1 d . . .
H7 H 1.2437 0.1106 0.9431 0.032 Uiso 1 1 calc R . .
C8 C 1.05806(19) 0.15287(13) 0.87716(12) 0.0267(3) Uani 1 1 d . . .
H8 H 1.0998 0.2262 0.8870 0.032 Uiso 1 1 calc R . .
C9 C 0.78287(19) 0.12497(13) 0.78999(12) 0.0252(3) Uani 1 1 d . . .
H9A H 0.8079 0.2003 0.8233 0.030 Uiso 1 1 calc R . .
H9B H 0.6878 0.0865 0.8076 0.030 Uiso 1 1 calc R . .
C10 C 0.74779(17) 0.10785(11) 0.67532(12) 0.0204(3) Uani 1 1 d . . .
C11 C 0.79312(17) 0.03678(11) 0.61263(12) 0.0206(3) Uani 1 1 d . . .
H11 H 0.8506 -0.0012 0.6422 0.025 Uiso 1 1 calc R . .
C12 C 0.75748(17) 0.01778(11) 0.50532(12) 0.0205(3) Uani 1 1 d . . .
C13 C 0.80602(18) -0.05404(12) 0.44028(12) 0.0245(3) Uani 1 1 d . . .
H13 H 0.8637 -0.0927 0.4686 0.029 Uiso 1 1 calc R . .
C14 C 0.7712(2) -0.06887(13) 0.33698(13) 0.0280(3) Uani 1 1 d . . .
H14 H 0.8064 -0.1165 0.2950 0.034 Uiso 1 1 calc R . .
C15 C 0.6838(2) -0.01376(13) 0.29349(13) 0.0283(4) Uani 1 1 d . . .
H15 H 0.6604 -0.0239 0.2222 0.034 Uiso 1 1 calc R . .
C16 C 0.63245(18) 0.05439(13) 0.35365(12) 0.0251(3) Uani 1 1 d . . .
H16 H 0.5712 0.0900 0.3235 0.030 Uiso 1 1 calc R . .
C17 C 0.66955(17) 0.07297(11) 0.46157(12) 0.0212(3) Uani 1 1 d . . .
C18 C 0.62282(17) 0.14510(12) 0.52670(12) 0.0225(3) Uani 1 1 d . . .
H18 H 0.5628 0.1821 0.4978 0.027 Uiso 1 1 calc R . .
C19 C 0.66105(17) 0.16388(11) 0.63095(12) 0.0209(3) Uani 1 1 d . . .
C20 C 0.60722(19) 0.24445(12) 0.69470(13) 0.0255(3) Uani 1 1 d . . .
H20A H 0.4938 0.2151 0.6880 0.031 Uiso 1 1 calc R . .
H20B H 0.6614 0.2610 0.7669 0.031 Uiso 1 1 calc R . .
C21 C 0.54317(19) 0.38969(13) 0.63399(14) 0.0296(4) Uani 1 1 d . . .
H21 H 0.4339 0.3676 0.6277 0.035 Uiso 1 1 calc R . .
C22 C 0.63063(19) 0.47960(13) 0.61555(14) 0.0289(4) Uani 1 1 d . . .
H22 H 0.5946 0.5313 0.5942 0.035 Uiso 1 1 calc R . .
C23 C 0.78262(18) 0.47781(12) 0.63497(12) 0.0225(3) Uani 1 1 d . . .
C24 C 0.93082(19) 0.55010(12) 0.63138(12) 0.0240(3) Uani 1 1 d . . .
C25 C 0.9418(2) 0.63420(13) 0.59201(14) 0.0317(4) Uani 1 1 d . . .
H25 H 0.8510 0.6494 0.5662 0.038 Uiso 1 1 calc R . .
C26 C 1.0884(2) 0.69651(15) 0.59069(16) 0.0406(5) Uani 1 1 d . . .
H26 H 1.0987 0.7553 0.5644 0.049 Uiso 1 1 calc R . .
C27 C 1.2173(2) 0.67285(15) 0.62732(16) 0.0403(5) Uani 1 1 d . . .
H27 H 1.3180 0.7142 0.6262 0.048 Uiso 1 1 calc R . .
C28 C 1.1982(2) 0.58745(14) 0.66613(15) 0.0345(4) Uani 1 1 d . . .
H28 H 1.2877 0.5707 0.6916 0.041 Uiso 1 1 calc R . .

loop_
_atom_site_aniso_label
_atom_site_aniso_U_11
_atom_site_aniso_U_22
_atom_site_aniso_U_33
_atom_site_aniso_U_23
_atom_site_aniso_U_13
_atom_site_aniso_U_12
Zn1 0.02123(10) 0.02259(10) 0.02857(10) 0.00664(8) 0.00157(7) 0.00735(7)
Zn2 0.02228(10) 0.02005(10) 0.03459(11) 0.01012(8) 0.00815(8) 0.00835(7)
Cl1 0.0251(2) 0.0542(3) 0.0376(2) 0.0188(2) 0.00922(18) 0.0149(2)
Cl2 0.0357(2) 0.0289(2) 0.0313(2) 0.00115(17) -0.00390(17) 0.01635(18)
Cl3 0.0624(3) 0.0315(2) 0.0340(2) 0.01099(19) 0.0110(2) 0.0158(2)
Cl4 0.0302(2) 0.0300(2) 0.0532(3) 0.0110(2) 0.0146(2) 0.01688(18)
N1 0.0288(7) 0.0260(7) 0.0229(7) 0.0074(6) 0.0041(6) 0.0126(6)
N2 0.0233(7) 0.0212(6) 0.0231(6) 0.0072(5) 0.0052(5) 0.0089(5)
N3 0.0259(7) 0.0196(6) 0.0220(6) 0.0062(5) 0.0047(5) 0.0081(5)
N4 0.0197(6) 0.0164(6) 0.0386(8) 0.0096(6) 0.0117(6) 0.0061(5)
N5 0.0186(6) 0.0168(6) 0.0342(7) 0.0082(5) 0.0098(6) 0.0057(5)
N6 0.0227(7) 0.0195(7) 0.0355(8) 0.0091(6) 0.0090(6) 0.0050(5)
C1 0.0398(10) 0.0266(9) 0.0293(9) 0.0075(7) 0.0064(8) 0.0141(8)
C2 0.0490(11) 0.0353(10) 0.0315(9) 0.0137(8) 0.0120(8) 0.0262(9)
C3 0.0382(10) 0.0511(12) 0.0382(10) 0.0217(9) 0.0118(8) 0.0289(9)
C4 0.0260(8) 0.0413(10) 0.0333(9) 0.0155(8) 0.0081(7) 0.0141(8)
C5 0.0242(8) 0.0292(8) 0.0182(7) 0.0080(6) 0.0070(6) 0.0108(7)
C6 0.0221(7) 0.0291(8) 0.0178(7) 0.0092(6) 0.0072(6) 0.0095(6)
C7 0.0217(8) 0.0316(9) 0.0225(8) 0.0082(7) 0.0032(6) 0.0044(7)
C8 0.0272(8) 0.0255(8) 0.0225(8) 0.0061(7) 0.0049(6) 0.0024(7)
C9 0.0288(8) 0.0232(8) 0.0273(8) 0.0079(7) 0.0078(7) 0.0129(7)
C10 0.0171(7) 0.0159(7) 0.0262(8) 0.0074(6) 0.0042(6) 0.0021(6)
C11 0.0199(7) 0.0167(7) 0.0260(8) 0.0089(6) 0.0041(6) 0.0058(6)
C12 0.0177(7) 0.0162(7) 0.0260(8) 0.0074(6) 0.0047(6) 0.0022(6)
C13 0.0230(8) 0.0221(8) 0.0282(8) 0.0085(7) 0.0050(6) 0.0066(6)
C14 0.0297(9) 0.0252(8) 0.0286(8) 0.0062(7) 0.0094(7) 0.0077(7)
C15 0.0304(9) 0.0291(9) 0.0226(8) 0.0105(7) 0.0057(7) 0.0036(7)
C16 0.0221(8) 0.0236(8) 0.0284(8) 0.0135(7) 0.0022(6) 0.0033(6)
C17 0.0176(7) 0.0158(7) 0.0290(8) 0.0104(6) 0.0046(6) 0.0013(6)
C18 0.0184(7) 0.0188(7) 0.0331(8) 0.0140(6) 0.0060(6) 0.0053(6)
C19 0.0176(7) 0.0143(7) 0.0323(8) 0.0100(6) 0.0084(6) 0.0034(6)
C20 0.0255(8) 0.0191(8) 0.0386(9) 0.0131(7) 0.0153(7) 0.0093(6)
C21 0.0220(8) 0.0235(8) 0.0478(10) 0.0129(8) 0.0107(7) 0.0111(7)
C22 0.0250(8) 0.0210(8) 0.0454(10) 0.0146(7) 0.0088(7) 0.0106(7)
C23 0.0251(8) 0.0149(7) 0.0287(8) 0.0061(6) 0.0083(6) 0.0071(6)
C24 0.0257(8) 0.0160(7) 0.0287(8) 0.0044(6) 0.0085(6) 0.0045(6)
C25 0.0310(9) 0.0229(8) 0.0420(10) 0.0142(8) 0.0081(8) 0.0065(7)
C26 0.0368(10) 0.0277(9) 0.0557(12) 0.0209(9) 0.0109(9) 0.0014(8)
C27 0.0291(9) 0.0314(10) 0.0573(12) 0.0189(9) 0.0135(9) -0.0014(8)
C28 0.0237(9) 0.0275(9) 0.0506(11) 0.0127(8) 0.0095(8) 0.0043(7)

loop_
_atom_type_symbol
_atom_type_description
_atom_type_scat_dispersion_real
_atom_type_scat_dispersion_imag
_atom_type_scat_source
C C 0.0033 0.0016 'International Tables Vol C Tables 4.2.6.8 and 6.1.1.4'
H H 0.0000 0.0000 'International Tables Vol C Tables 4.2.6.8 and 6.1.1.4'
N N 0.0061 0.0033 'International Tables Vol C Tables 4.2.6.8 and 6.1.1.4'
Cl Cl 0.1484 0.1585 'International Tables Vol C Tables 4.2.6.8 and 6.1.1.4'
Zn Zn 0.2839 1.4301 'International Tables Vol C Tables 4.2.6.8 and 6.1.1.4'

loop_
_geom_angle_atom_site_label_1
_geom_angle_atom_site_label_2
_geom_angle_atom_site_label_3
_geom_angle
_geom_angle_site_symmetry_1
_geom_angle_site_symmetry_3
_geom_angle_publ_flag
N1 Zn1 N2 79.79(6) . . ?
N1 Zn1 Cl1 118.92(4) . . ?
N2 Zn1 Cl1 108.07(5) . . ?
N1 Zn1 Cl2 106.43(5) . . ?
N2 Zn1 Cl2 118.39(5) . . ?
Cl1 Zn1 Cl2 119.23(3) . . ?
N5 Zn2 N6 79.73(6) . . ?
N5 Zn2 Cl4 126.07(5) . . ?
N6 Zn2 Cl4 107.47(4) . . ?
N5 Zn2 Cl3 104.12(5) . . ?
N6 Zn2 Cl3 118.01(5) . . ?
Cl4 Zn2 Cl3 116.77(3) . . ?
C1 N1 C5 118.99(15) . . ?
C1 N1 Zn1 126.66(13) . . ?
C5 N1 Zn1 114.29(11) . . ?
C6 N2 N3 105.66(13) . . ?
C6 N2 Zn1 113.59(11) . . ?
N3 N2 Zn1 140.51(10) . . ?
N2 N3 C8 111.11(13) . . ?
N2 N3 C9 121.85(13) . . ?
C8 N3 C9 126.97(14) . . ?
C21 N4 N5 111.01(13) . . ?
C21 N4 C20 128.98(14) . . ?
N5 N4 C20 119.93(13) . . ?
C23 N5 N4 106.23(13) . . ?
C23 N5 Zn2 113.74(11) . . ?
N4 N5 Zn2 138.76(10) . . ?
C28 N6 C24 118.85(14) . . ?
C28 N6 Zn2 126.82(12) . . ?
C24 N6 Zn2 114.21(10) . . ?
N1 C1 C2 122.20(18) . . ?
N1 C1 H1 118.9 . . ?
C2 C1 H1 118.9 . . ?
C1 C2 C3 118.61(17) . . ?
C1 C2 H2 120.7 . . ?
C3 C2 H2 120.7 . . ?
C4 C3 C2 119.95(17) . . ?
C4 C3 H3 120.0 . . ?
C2 C3 H3 120.0 . . ?
C3 C4 C5 118.15(18) . . ?
C3 C4 H4 120.9 . . ?
C5 C4 H4 120.9 . . ?
N1 C5 C4 122.10(16) . . ?
N1 C5 C6 114.98(14) . . ?
C4 C5 C6 122.92(16) . . ?
N2 C6 C7 110.90(15) . . ?
N2 C6 C5 117.25(14) . . ?
C7 C6 C5 131.83(15) . . ?
C8 C7 C6 104.63(15) . . ?
C8 C7 H7 127.7 . . ?
C6 C7 H7 127.7 . . ?
N3 C8 C7 107.69(15) . . ?
N3 C8 H8 126.2 . . ?
C7 C8 H8 126.2 . . ?
N3 C9 C10 114.30(13) . . ?
N3 C9 H9A 108.7 . . ?
C10 C9 H9A 108.7 . . ?
N3 C9 H9B 108.7 . . ?
C10 C9 H9B 108.7 . . ?
H9A C9 H9B 107.6 . . ?
C11 C10 C19 118.46(14) . . ?
C11 C10 C9 122.12(14) . . ?
C19 C10 C9 119.38(14) . . ?
C10 C11 C12 122.80(14) . . ?
C10 C11 H11 118.6 . . ?
C12 C11 H11 118.6 . . ?
C17 C12 C13 118.41(14) . . ?
C17 C12 C11 118.43(14) . . ?
C13 C12 C11 123.16(14) . . ?
C14 C13 C12 121.33(15) . . ?
C14 C13 H13 119.3 . . ?
C12 C13 H13 119.3 . . ?
C13 C14 C15 120.20(16) . . ?
C13 C14 H14 119.9 . . ?
C15 C14 H14 119.9 . . ?
C16 C15 C14 120.01(15) . . ?
C16 C15 H15 120.0 . . ?
C14 C15 H15 120.0 . . ?
C15 C16 C17 121.00(15) . . ?
C15 C16 H16 119.5 . . ?
C17 C16 H16 119.5 . . ?
C12 C17 C18 118.19(14) . . ?
C12 C17 C16 119.02(15) . . ?
C18 C17 C16 122.79(14) . . ?
C19 C18 C17 122.52(14) . . ?
C19 C18 H18 118.7 . . ?
C17 C18 H18 118.7 . . ?
C18 C19 C10 119.58(14) . . ?
C18 C19 C20 118.51(14) . . ?
C10 C19 C20 121.91(14) . . ?
N4 C20 C19 110.62(12) . . ?
N4 C20 H20A 109.5 . . ?
C19 C20 H20A 109.5 . . ?
N4 C20 H20B 109.5 . . ?
C19 C20 H20B 109.5 . . ?
H20A C20 H20B 108.1 . . ?
N4 C21 C22 107.54(14) . . ?
N4 C21 H21 126.2 . . ?
C22 C21 H21 126.2 . . ?
C21 C22 C23 105.00(14) . . ?
C21 C22 H22 127.5 . . ?
C23 C22 H22 127.5 . . ?
N5 C23 C22 110.22(14) . . ?
N5 C23 C24 117.02(14) . . ?
C22 C23 C24 132.75(15) . . ?
N6 C24 C25 121.74(15) . . ?
N6 C24 C23 114.61(14) . . ?
C25 C24 C23 123.65(16) . . ?
C24 C25 C26 118.80(17) . . ?
C24 C25 H25 120.6 . . ?
C26 C25 H25 120.6 . . ?
C27 C26 C25 119.68(17) . . ?
C27 C26 H26 120.2 . . ?
C25 C26 H26 120.2 . . ?
C26 C27 C28 118.63(17) . . ?
C26 C27 H27 120.7 . . ?
C28 C27 H27 120.7 . . ?
N6 C28 C27 122.30(17) . . ?
N6 C28 H28 118.9 . . ?
C27 C28 H28 118.9 . . ?

loop_
_geom_bond_atom_site_label_1
_geom_bond_atom_site_label_2
_geom_bond_distance
_geom_bond_site_symmetry_2
_geom_bond_publ_flag
Zn1 N1 2.0602(15) . ?
Zn1 N2 2.0607(16) . ?
Zn1 Cl1 2.2195(7) . ?
Zn1 Cl2 2.2202(10) . ?
Zn2 N5 2.0470(14) . ?
Zn2 N6 2.0695(14) . ?
Zn2 Cl4 2.1974(8) . ?
Zn2 Cl3 2.2329(7) . ?
N1 C1 1.333(2) . ?
N1 C5 1.350(2) . ?
N2 C6 1.334(2) . ?
N2 N3 1.3426(18) . ?
N3 C8 1.349(2) . ?
N3 C9 1.447(2) . ?
N4 C21 1.333(2) . ?
N4 N5 1.3488(18) . ?
N4 C20 1.456(2) . ?
N5 C23 1.335(2) . ?
N6 C28 1.342(2) . ?
N6 C24 1.345(2) . ?
C1 C2 1.374(3) . ?
C1 H1 0.9500 . ?
C2 C3 1.383(3) . ?
C2 H2 0.9500 . ?
C3 C4 1.378(3) . ?
C3 H3 0.9500 . ?
C4 C5 1.380(2) . ?
C4 H4 0.9500 . ?
C5 C6 1.461(2) . ?
C6 C7 1.396(2) . ?
C7 C8 1.370(2) . ?
C7 H7 0.9500 . ?
C8 H8 0.9500 . ?
C9 C10 1.528(2) . ?
C9 H9A 0.9900 . ?
C9 H9B 0.9900 . ?
C10 C11 1.376(2) . ?
C10 C19 1.417(2) . ?
C11 C12 1.425(2) . ?
C11 H11 0.9500 . ?
C12 C17 1.411(2) . ?
C12 C13 1.419(2) . ?
C13 C14 1.377(2) . ?
C13 H13 0.9500 . ?
C14 C15 1.406(2) . ?
C14 H14 0.9500 . ?
C15 C16 1.366(2) . ?
C15 H15 0.9500 . ?
C16 C17 1.434(2) . ?
C16 H16 0.9500 . ?
C17 C18 1.412(2) . ?
C18 C19 1.384(2) . ?
C18 H18 0.9500 . ?
C19 C20 1.522(2) . ?
C20 H20A 0.9900 . ?
C20 H20B 0.9900 . ?
C21 C22 1.384(2) . ?
C21 H21 0.9500 . ?
C22 C23 1.389(2) . ?
C22 H22 0.9500 . ?
C23 C24 1.467(2) . ?
C24 C25 1.377(2) . ?
C25 C26 1.391(2) . ?
C25 H25 0.9500 . ?
C26 C27 1.365(3) . ?
C26 H26 0.9500 . ?
C27 C28 1.384(3) . ?
C27 H27 0.9500 . ?
C28 H28 0.9500 . ?

loop_
_geom_torsion_atom_site_label_1
_geom_torsion_atom_site_label_2
_geom_torsion_atom_site_label_3
_geom_torsion_atom_site_label_4
_geom_torsion
_geom_torsion_site_symmetry_1
_geom_torsion_site_symmetry_2
_geom_torsion_site_symmetry_3
_geom_torsion_site_symmetry_4
_geom_torsion_publ_flag
N2 Zn1 N1 C1 -177.61(15) . . . . ?
Cl1 Zn1 N1 C1 77.29(15) . . . . ?
Cl2 Zn1 N1 C1 -60.84(15) . . . . ?
N2 Zn1 N1 C5 -0.51(11) . . . . ?
Cl1 Zn1 N1 C5 -105.61(11) . . . . ?
Cl2 Zn1 N1 C5 116.27(11) . . . . ?
N1 Zn1 N2 C6 -1.48(10) . . . . ?
Cl1 Zn1 N2 C6 115.78(10) . . . . ?
Cl2 Zn1 N2 C6 -104.74(10) . . . . ?
N1 Zn1 N2 N3 -174.81(16) . . . . ?
Cl1 Zn1 N2 N3 -57.54(16) . . . . ?
Cl2 Zn1 N2 N3 81.93(16) . . . . ?
C6 N2 N3 C8 0.17(16) . . . . ?
Zn1 N2 N3 C8 173.82(12) . . . . ?
C6 N2 N3 C9 -176.85(13) . . . . ?
Zn1 N2 N3 C9 -3.2(2) . . . . ?
C21 N4 N5 C23 0.06(18) . . . . ?
C20 N4 N5 C23 -176.90(14) . . . . ?
C21 N4 N5 Zn2 165.58(13) . . . . ?
C20 N4 N5 Zn2 -11.4(2) . . . . ?
N6 Zn2 N5 C23 -6.49(11) . . . . ?
Cl4 Zn2 N5 C23 -110.70(11) . . . . ?
Cl3 Zn2 N5 C23 110.04(11) . . . . ?
N6 Zn2 N5 N4 -171.28(16) . . . . ?
Cl4 Zn2 N5 N4 84.50(16) . . . . ?
Cl3 Zn2 N5 N4 -54.75(16) . . . . ?
N5 Zn2 N6 C28 -173.49(16) . . . . ?
Cl4 Zn2 N6 C28 -48.73(16) . . . . ?
Cl3 Zn2 N6 C28 85.88(16) . . . . ?
N5 Zn2 N6 C24 2.38(11) . . . . ?
Cl4 Zn2 N6 C24 127.14(11) . . . . ?
Cl3 Zn2 N6 C24 -98.25(12) . . . . ?
C5 N1 C1 C2 0.5(2) . . . . ?
Zn1 N1 C1 C2 177.46(13) . . . . ?
N1 C1 C2 C3 -0.3(3) . . . . ?
C1 C2 C3 C4 -0.1(3) . . . . ?
C2 C3 C4 C5 0.3(3) . . . . ?
C1 N1 C5 C4 -0.3(2) . . . . ?
Zn1 N1 C5 C4 -177.68(12) . . . . ?
C1 N1 C5 C6 179.61(14) . . . . ?
Zn1 N1 C5 C6 2.27(16) . . . . ?
C3 C4 C5 N1 0.0(2) . . . . ?
C3 C4 C5 C6 -179.97(16) . . . . ?
N3 N2 C6 C7 -0.14(17) . . . . ?
Zn1 N2 C6 C7 -175.74(10) . . . . ?
N3 N2 C6 C5 178.77(12) . . . . ?
Zn1 N2 C6 C5 3.17(17) . . . . ?
N1 C5 C6 N2 -3.7(2) . . . . ?
C4 C5 C6 N2 176.27(15) . . . . ?
N1 C5 C6 C7 174.95(16) . . . . ?
C4 C5 C6 C7 -5.1(3) . . . . ?
N2 C6 C7 C8 0.06(18) . . . . ?
C5 C6 C7 C8 -178.65(16) . . . . ?
N2 N3 C8 C7 -0.14(18) . . . . ?
C9 N3 C8 C7 176.70(14) . . . . ?
C6 C7 C8 N3 0.05(17) . . . . ?
N2 N3 C9 C10 -82.85(18) . . . . ?
C8 N3 C9 C10 100.63(18) . . . . ?
N3 C9 C10 C11 21.1(2) . . . . ?
N3 C9 C10 C19 -161.21(13) . . . . ?
C19 C10 C11 C12 0.4(2) . . . . ?
C9 C10 C11 C12 178.18(14) . . . . ?
C10 C11 C12 C17 -1.2(2) . . . . ?
C10 C11 C12 C13 178.90(14) . . . . ?
C17 C12 C13 C14 1.1(2) . . . . ?
C11 C12 C13 C14 -178.93(15) . . . . ?
C12 C13 C14 C15 -1.1(2) . . . . ?
C13 C14 C15 C16 -0.3(2) . . . . ?
C14 C15 C16 C17 1.5(2) . . . . ?
C13 C12 C17 C18 -179.40(13) . . . . ?
C11 C12 C17 C18 0.6(2) . . . . ?
C13 C12 C17 C16 0.1(2) . . . . ?
C11 C12 C17 C16 -179.82(13) . . . . ?
C15 C16 C17 C12 -1.5(2) . . . . ?
C15 C16 C17 C18 178.04(14) . . . . ?
C12 C17 C18 C19 0.5(2) . . . . ?
C16 C17 C18 C19 -178.97(14) . . . . ?
C17 C18 C19 C10 -1.3(2) . . . . ?
C17 C18 C19 C20 179.05(13) . . . . ?
C11 C10 C19 C18 0.8(2) . . . . ?
C9 C10 C19 C18 -177.04(13) . . . . ?
C11 C10 C19 C20 -179.57(13) . . . . ?
C9 C10 C19 C20 2.6(2) . . . . ?
C21 N4 C20 C19 125.52(18) . . . . ?
N5 N4 C20 C19 -58.13(19) . . . . ?
C18 C19 C20 N4 -46.88(19) . . . . ?
C10 C19 C20 N4 133.46(15) . . . . ?
N5 N4 C21 C22 0.0(2) . . . . ?
C20 N4 C21 C22 176.60(16) . . . . ?
N4 C21 C22 C23 0.0(2) . . . . ?
N4 N5 C23 C22 -0.09(18) . . . . ?
Zn2 N5 C23 C22 -169.72(11) . . . . ?
N4 N5 C23 C24 179.14(13) . . . . ?
Zn2 N5 C23 C24 9.52(18) . . . . ?
C21 C22 C23 N5 0.1(2) . . . . ?
C21 C22 C23 C24 -178.98(17) . . . . ?
C28 N6 C24 C25 -1.3(2) . . . . ?
Zn2 N6 C24 C25 -177.57(13) . . . . ?
C28 N6 C24 C23 178.00(15) . . . . ?
Zn2 N6 C24 C23 1.78(17) . . . . ?
N5 C23 C24 N6 -7.6(2) . . . . ?
C22 C23 C24 N6 171.41(18) . . . . ?
N5 C23 C24 C25 171.73(16) . . . . ?
C22 C23 C24 C25 -9.3(3) . . . . ?
N6 C24 C25 C26 0.5(3) . . . . ?
C23 C24 C25 C26 -178.78(17) . . . . ?
C24 C25 C26 C27 0.6(3) . . . . ?
C25 C26 C27 C28 -0.8(3) . . . . ?
C24 N6 C28 C27 1.1(3) . . . . ?
Zn2 N6 C28 C27 176.83(14) . . . . ?
C26 C27 C28 N6 -0.1(3) . . . . ?
